data_4037090
loop_
_publ_author_name
'Liu, Yang'
'Zhang, Qian'
'Guo, Qing-Hui'
'Wang, Mei-Xiang'

_publ_section_title
;
 Synthesis of Functionalized Azacalix[1]arene[3]pyridine Macrocycles from
 Cu(II)-Mediated Direct Amination Reactions of Arene through High Valent
 Arylcopper(III) Intermediates.
;
_journal_issue 21
_journal_name_full 'The Journal of organic chemistry'
_journal_page_first 10404
_journal_page_last 10410
_journal_paper_doi 10.1021/acs.joc.6b01448
_journal_volume 81
_journal_year 2016
_chemical_formula_moiety 'C32 H28 N8 O3 S'
_chemical_formula_sum 'C32 H28 N8 O3 S'
_chemical_formula_weight 604.68
_space_group_crystal_system monoclinic
_space_group_IT_number 14
_space_group_name_Hall '-P 2ybc'
_space_group_name_H-M_alt 'P 1 21/c 1'
_atom_sites_solution_hydrogens geom
_atom_sites_solution_primary direct
_audit_creation_date 2016-06-12
_audit_creation_method
;
Olex2 1.2
(compiled 2016.02.19 svn.r3266 for OlexSys, GUI svn.r5155)
;
_cell_angle_alpha 90
_cell_angle_beta 91.734(4)
_cell_angle_gamma 90
_cell_formula_units_Z 4
_cell_length_a 8.485(2)
_cell_length_b 17.555(5)
_cell_length_c 18.846(5)
_cell_measurement_reflns_used 9156
_cell_measurement_temperature 173.1500
_cell_measurement_theta_max 27.4824
_cell_measurement_theta_min 2.3204
_cell_volume 2805.9(13)
_computing_cell_refinement 'CrystalClear (Rigaku Inc., 2007)'
_computing_data_collection 'CrystalClear (Rigaku Inc., 2007)'
_computing_data_reduction 'CrystalClear (Rigaku Inc., 2007)'
_computing_molecular_graphics 'Olex2 (Dolomanov et al., 2009)'
_computing_publication_material 'CIFTAB (Sheldrick, 2013)'
_computing_structure_refinement 'SHELXL (Sheldrick, 2014)'
_computing_structure_solution
;
'SHELXT (Sheldrick, 2014)'
;
_diffrn_ambient_temperature 173.1500
_diffrn_detector_area_resol_mean 28.5714
_diffrn_measured_fraction_theta_full 0.995
_diffrn_measured_fraction_theta_max 0.995
_diffrn_measurement_details
;
scan:
	Number of images: 360
	           Slice: -110.0000 - 70.0000
	     Image width: 0.5000
	        Exp time: 6.0000
	   Rotation axis: Omega
	           Omega: 0.0000
	             Chi: 45.0000
	             Phi: 180.0000
	             XTD: 40.0914
	          2theta: -20.0163
scan:
	Number of images: 328
	           Slice: -110.0000 - 54.0000
	     Image width: 0.5000
	        Exp time: 6.0000
	   Rotation axis: Omega
	           Omega: 0.0000
	             Chi: 45.0000
	             Phi: 0.0000
	             XTD: 40.0914
	          2theta: -20.0163
scan:
	Number of images: 306
	           Slice: -88.0000 - 65.0000
	     Image width: 0.5000
	        Exp time: 6.0000
	   Rotation axis: Omega
	           Omega: 0.0000
	             Chi: 45.0000
	             Phi: 90.0000
	             XTD: 40.0914
	          2theta: -20.0163
;
_diffrn_measurement_device
;
Saturn724+ (2x2 bin mode)
;
_diffrn_measurement_device_details
;
AFC10: Fixed Chi 2 circle
;
_diffrn_measurement_device_type 'Saturn724+ CCD'
_diffrn_measurement_method '\w scans at fixed \c = 45\%'
_diffrn_orient_matrix_type d*Trek
_diffrn_orient_matrix_UB_11 0.0549
_diffrn_orient_matrix_UB_12 0.0178
_diffrn_orient_matrix_UB_13 0.1028
_diffrn_orient_matrix_UB_21 0.0396
_diffrn_orient_matrix_UB_22 -0.0382
_diffrn_orient_matrix_UB_23 -0.0145
_diffrn_orient_matrix_UB_31 0.0298
_diffrn_orient_matrix_UB_32 0.0387
_diffrn_orient_matrix_UB_33 -0.0208
_diffrn_radiation_detector CCD
_diffrn_radiation_monochromator 'Graphite Monochromator'
_diffrn_radiation_type MoK\a
_diffrn_radiation_wavelength 0.71073
_diffrn_reflns_av_R_equivalents 0.0404
_diffrn_reflns_av_unetI/netI 0.0258
_diffrn_reflns_Laue_measured_fraction_full 0.995
_diffrn_reflns_Laue_measured_fraction_max 0.995
_diffrn_reflns_limit_h_max 11
_diffrn_reflns_limit_h_min -10
_diffrn_reflns_limit_k_max 22
_diffrn_reflns_limit_k_min -22
_diffrn_reflns_limit_l_max 24
_diffrn_reflns_limit_l_min -24
_diffrn_reflns_number 32174
_diffrn_reflns_point_group_measured_fraction_full 0.995
_diffrn_reflns_point_group_measured_fraction_max 0.995
_diffrn_reflns_theta_full 26.000
_diffrn_reflns_theta_max 27.481
_diffrn_reflns_theta_min 2.905
_diffrn_source 'Sealed Tube'
_diffrn_source_current 30.0000
_diffrn_source_power 1.5000
_diffrn_source_voltage 50.0000
_exptl_absorpt_coefficient_mu 0.167
_exptl_absorpt_correction_T_max 1.0000
_exptl_absorpt_correction_T_min 0.86549
_exptl_absorpt_correction_type multi-scan
_exptl_absorpt_process_details 'CrystalClear (Rigaku Inc., 2007)'
_exptl_crystal_colour Colorless
_exptl_crystal_density_diffrn 1.431
_exptl_crystal_description rod
_exptl_crystal_F_000 1264
_exptl_crystal_size_max 0.634
_exptl_crystal_size_mid 0.322
_exptl_crystal_size_min 0.182
_refine_diff_density_max 0.232
_refine_diff_density_min -0.402
_refine_diff_density_rms 0.049
_refine_ls_extinction_method none
_refine_ls_goodness_of_fit_ref 1.247
_refine_ls_hydrogen_treatment constr
_refine_ls_matrix_type full
_refine_ls_number_parameters 401
_refine_ls_number_reflns 6398
_refine_ls_number_restraints 0
_refine_ls_restrained_S_all 1.247
_refine_ls_R_factor_all 0.0551
_refine_ls_R_factor_gt 0.0526
_refine_ls_shift/su_max 0.001
_refine_ls_shift/su_mean 0.000
_refine_ls_structure_factor_coef Fsqd
_refine_ls_weighting_details 'w=1/[\s^2^(Fo^2^)+(0.0316P)^2^+1.7238P] where P=(Fo^2^+2Fc^2^)/3'
_refine_ls_weighting_scheme calc
_refine_ls_wR_factor_gt 0.1114
_refine_ls_wR_factor_ref 0.1125
_reflns_Friedel_coverage 0.000
_reflns_number_gt 6241
_reflns_number_total 6398
_reflns_threshold_expression 'I > 2\s(I)'
_cod_data_source_file jo6b01448_si_005.cif
_cod_data_source_block y
_cod_original_cell_volume 2806.0(13)
_cod_database_code 4037090
_shelxl_version_number 2013-4
_shelx_space_group_comment
;
The symmetry employed for this shelxl refinement is uniquely defined
by the following loop, which should always be used as a source of
symmetry information in preference to the above space-group names.
They are only intended as comments.
;
_diffrn_number_total 6633
_olex2_refinement_description
;
1. Fixed Uiso
 At 1.2 times of:
  All C(H) groups
 At 1.5 times of:
  All C(H,H,H) groups
2.a Aromatic/amide H refined with riding coordinates:
 C2(H2), C3(H3), C4(H4), C9(H9), C10(H10), C11(H11), C15(H15), C16(H16),
 C17(H17), C21(H21), C22(H22), C23(H23), C29(H29), C30(H30), C31(H31), C32(H32)
2.b Idealised Me refined as rotating group:
 C7(H7A,H7B,H7C), C13(H13A,H13B,H13C), C19(H19A,H19B,H19C), C25(H25A,H25B,H25C)
;
_olex2_submission_special_instructions 'No special instructions were received'

loop_
_space_group_symop_operation_xyz
'x, y, z'
'-x, y+1/2, -z+1/2'
'-x, -y, -z'
'x, -y-1/2, z-1/2'

loop_
_atom_site_label
_atom_site_type_symbol
_atom_site_fract_x
_atom_site_fract_y
_atom_site_fract_z
_atom_site_U_iso_or_equiv
_atom_site_adp_type
_atom_site_occupancy
_atom_site_site_symmetry_order
_atom_site_calc_flag
_atom_site_refinement_flags_posn
S1 S 0.05215(5) 0.03720(3) 0.31484(2) 0.02432(11) Uani 1 1 d .
O1 O 0.01235(16) 0.11418(8) 0.33056(8) 0.0343(3) Uani 1 1 d .
O2 O 0.02770(16) 0.00998(9) 0.24415(7) 0.0339(3) Uani 1 1 d .
O3 O 0.37387(16) -0.05303(9) 0.42824(7) 0.0343(3) Uani 1 1 d .
N1 N 0.3995(2) 0.15956(9) 0.35747(8) 0.0290(3) Uani 1 1 d .
N2 N 0.34445(18) -0.09079(8) 0.24297(8) 0.0245(3) Uani 1 1 d .
N3 N 0.27562(17) -0.04694(8) 0.13012(8) 0.0226(3) Uani 1 1 d .
N4 N 0.2125(2) 0.00433(9) 0.02008(8) 0.0276(3) Uani 1 1 d .
N5 N 0.17462(17) 0.11609(8) 0.08542(8) 0.0221(3) Uani 1 1 d .
N6 N 0.12360(18) 0.22609(9) 0.15175(8) 0.0274(3) Uani 1 1 d .
N7 N 0.26905(18) 0.20035(9) 0.25623(8) 0.0251(3) Uani 1 1 d .
N8 N 0.23990(17) 0.01739(9) 0.34310(8) 0.0226(3) Uani 1 1 d .
C1 C 0.4591(2) 0.10141(11) 0.31217(9) 0.0244(4) Uani 1 1 d .
C2 C 0.5970(2) 0.11330(11) 0.27579(10) 0.0290(4) Uani 1 1 d .
H2 H 0.6543 0.1579 0.2834 0.035 Uiso 1 1 calc R
C3 C 0.6498(2) 0.05967(12) 0.22847(10) 0.0290(4) Uani 1 1 d .
H3 H 0.7424 0.0681 0.2045 0.035 Uiso 1 1 calc R
C4 C 0.5650(2) -0.00658(11) 0.21677(10) 0.0260(4) Uani 1 1 d .
H4 H 0.6001 -0.0422 0.1843 0.031 Uiso 1 1 calc R
C5 C 0.4279(2) -0.02057(10) 0.25313(9) 0.0221(3) Uani 1 1 d .
C6 C 0.37568(19) 0.03342(10) 0.30160(9) 0.0212(3) Uani 1 1 d .
C7 C 0.4080(3) -0.15476(11) 0.28468(11) 0.0337(4) Uani 1 1 d .
H7A H 0.4795 -0.1834 0.2565 0.051 Uiso 1 1 calc GR
H7B H 0.3231 -0.1871 0.2986 0.051 Uiso 1 1 calc GR
H7C H 0.4630 -0.1357 0.3263 0.051 Uiso 1 1 calc GR
C8 C 0.2797(2) -0.10587(10) 0.17532(10) 0.0235(4) Uani 1 1 d .
C9 C 0.2208(2) -0.17795(11) 0.15764(11) 0.0306(4) Uani 1 1 d .
H9 H 0.2287 -0.2184 0.1894 0.037 Uiso 1 1 calc R
C10 C 0.1502(2) -0.18666(11) 0.09118(11) 0.0321(4) Uani 1 1 d .
H10 H 0.1077 -0.2336 0.0782 0.038 Uiso 1 1 calc R
C11 C 0.1416(2) -0.12683(11) 0.04369(10) 0.0292(4) Uani 1 1 d .
H11 H 0.0931 -0.1323 -0.0009 0.035 Uiso 1 1 calc R
C12 C 0.2090(2) -0.05738(10) 0.06546(9) 0.0236(4) Uani 1 1 d .
C13 C 0.1918(2) -0.00644(12) -0.05621(10) 0.0321(4) Uani 1 1 d .
H13A H 0.2646 -0.0443 -0.0718 0.048 Uiso 1 1 calc GR
H13B H 0.2112 0.0408 -0.0801 0.048 Uiso 1 1 calc GR
H13C H 0.0859 -0.0229 -0.0670 0.048 Uiso 1 1 calc GR
C14 C 0.2723(2) 0.07540(10) 0.04558(9) 0.0236(4) Uani 1 1 d .
C15 C 0.4212(2) 0.09973(11) 0.02863(10) 0.0292(4) Uani 1 1 d .
H15 H 0.4834 0.0711 -0.0011 0.035 Uiso 1 1 calc R
C16 C 0.4755(2) 0.16820(12) 0.05722(11) 0.0319(4) Uani 1 1 d .
H16 H 0.5757 0.1860 0.0473 0.038 Uiso 1 1 calc R
C17 C 0.3793(2) 0.20939(11) 0.10046(10) 0.0290(4) Uani 1 1 d .
H17 H 0.4139 0.2548 0.1210 0.035 Uiso 1 1 calc R
C18 C 0.2278(2) 0.18134(10) 0.11281(9) 0.0229(3) Uani 1 1 d .
C19 C -0.0432(3) 0.20606(17) 0.14619(14) 0.0547(7) Uani 1 1 d .
H19A H -0.0799 0.2108 0.0977 0.082 Uiso 1 1 calc GR
H19B H -0.1024 0.2397 0.1754 0.082 Uiso 1 1 calc GR
H19C H -0.0571 0.1545 0.1618 0.082 Uiso 1 1 calc GR
C20 C 0.1752(2) 0.24893(10) 0.22105(10) 0.0256(4) Uani 1 1 d .
C21 C 0.1236(2) 0.31700(11) 0.24945(11) 0.0324(4) Uani 1 1 d .
H21 H 0.0595 0.3502 0.2231 0.039 Uiso 1 1 calc R
C22 C 0.1712(2) 0.33356(12) 0.31849(12) 0.0360(5) Uani 1 1 d .
H22 H 0.1380 0.3786 0.3393 0.043 Uiso 1 1 calc R
C23 C 0.2675(2) 0.28420(12) 0.35700(11) 0.0333(4) Uani 1 1 d .
H23 H 0.3008 0.2953 0.4033 0.040 Uiso 1 1 calc R
C24 C 0.3130(2) 0.21662(11) 0.32347(10) 0.0263(4) Uani 1 1 d .
C25 C 0.4879(3) 0.17465(13) 0.42360(10) 0.0366(5) Uani 1 1 d .
H25A H 0.5313 0.1279 0.4419 0.055 Uiso 1 1 calc GR
H25B H 0.4188 0.1963 0.4576 0.055 Uiso 1 1 calc GR
H25C H 0.5718 0.2098 0.4148 0.055 Uiso 1 1 calc GR
C26 C 0.2508(2) -0.03214(11) 0.40081(9) 0.0248(4) Uani 1 1 d .
C27 C 0.0900(2) -0.05501(10) 0.42153(9) 0.0244(4) Uani 1 1 d .
C28 C -0.0283(2) -0.02348(10) 0.37885(9) 0.0242(4) Uani 1 1 d .
C29 C -0.1865(2) -0.03637(12) 0.38952(10) 0.0296(4) Uani 1 1 d .
H29 H -0.2644 -0.0140 0.3607 0.036 Uiso 1 1 calc R
C30 C -0.2240(2) -0.08431(12) 0.44521(10) 0.0334(4) Uani 1 1 d .
H30 H -0.3292 -0.0945 0.4539 0.040 Uiso 1 1 calc R
C31 C -0.1066(2) -0.11743(12) 0.48828(11) 0.0335(4) Uani 1 1 d .
H31 H -0.1344 -0.1499 0.5248 0.040 Uiso 1 1 calc R
C32 C 0.0513(2) -0.10254(12) 0.47725(10) 0.0309(4) Uani 1 1 d .
H32 H 0.1296 -0.1239 0.5065 0.037 Uiso 1 1 calc R

loop_
_atom_site_aniso_label
_atom_site_aniso_U_11
_atom_site_aniso_U_22
_atom_site_aniso_U_33
_atom_site_aniso_U_23
_atom_site_aniso_U_13
_atom_site_aniso_U_12
S1 0.0187(2) 0.0323(2) 0.0219(2) 0.00454(17) -0.00003(15) 0.00001(17)
O1 0.0283(7) 0.0311(7) 0.0436(8) 0.0075(6) 0.0038(6) 0.0038(6)
O2 0.0253(7) 0.0563(9) 0.0199(6) 0.0028(6) -0.0030(5) 0.0002(6)
O3 0.0246(7) 0.0497(9) 0.0285(7) 0.0108(6) -0.0017(5) 0.0035(6)
N1 0.0340(9) 0.0308(8) 0.0219(8) -0.0060(6) -0.0035(6) -0.0045(7)
N2 0.0280(8) 0.0199(7) 0.0256(8) 0.0030(6) -0.0016(6) 0.0017(6)
N3 0.0235(7) 0.0219(7) 0.0223(7) -0.0011(6) -0.0002(6) 0.0017(6)
N4 0.0364(9) 0.0266(8) 0.0196(7) -0.0036(6) -0.0022(6) 0.0003(6)
N5 0.0229(7) 0.0243(7) 0.0189(7) 0.0010(6) -0.0009(5) 0.0016(6)
N6 0.0263(8) 0.0298(8) 0.0258(8) -0.0043(6) -0.0013(6) 0.0057(6)
N7 0.0275(8) 0.0240(8) 0.0239(7) -0.0039(6) 0.0011(6) -0.0029(6)
N8 0.0189(7) 0.0293(8) 0.0196(7) 0.0032(6) -0.0007(5) -0.0001(6)
C1 0.0251(9) 0.0287(9) 0.0193(8) 0.0022(7) -0.0043(6) -0.0025(7)
C2 0.0253(9) 0.0346(10) 0.0269(9) 0.0040(8) -0.0037(7) -0.0093(8)
C3 0.0213(9) 0.0417(11) 0.0242(9) 0.0073(8) 0.0021(7) -0.0023(8)
C4 0.0223(9) 0.0316(10) 0.0242(9) 0.0037(7) 0.0018(7) 0.0042(7)
C5 0.0208(8) 0.0246(8) 0.0206(8) 0.0048(7) -0.0031(6) 0.0015(7)
C6 0.0175(8) 0.0271(9) 0.0189(8) 0.0037(7) -0.0012(6) 0.0000(6)
C7 0.0421(12) 0.0270(10) 0.0320(10) 0.0079(8) -0.0013(8) 0.0041(8)
C8 0.0211(8) 0.0227(8) 0.0268(9) -0.0006(7) 0.0023(6) 0.0031(7)
C9 0.0309(10) 0.0225(9) 0.0385(11) 0.0000(8) 0.0016(8) 0.0009(7)
C10 0.0309(10) 0.0231(9) 0.0422(11) -0.0100(8) 0.0009(8) -0.0028(7)
C11 0.0249(9) 0.0320(10) 0.0308(10) -0.0107(8) -0.0004(7) -0.0013(7)
C12 0.0205(8) 0.0258(9) 0.0246(9) -0.0044(7) 0.0015(6) 0.0035(7)
C13 0.0345(10) 0.0398(11) 0.0216(9) -0.0030(8) -0.0059(7) 0.0043(8)
C14 0.0281(9) 0.0249(9) 0.0176(8) 0.0010(7) -0.0030(6) 0.0027(7)
C15 0.0270(10) 0.0333(10) 0.0275(9) 0.0012(8) 0.0046(7) 0.0056(8)
C16 0.0242(9) 0.0371(11) 0.0345(10) 0.0043(8) 0.0030(7) -0.0031(8)
C17 0.0320(10) 0.0264(9) 0.0286(10) -0.0009(7) 0.0005(7) -0.0051(7)
C18 0.0258(9) 0.0239(9) 0.0189(8) 0.0024(7) -0.0009(6) 0.0036(7)
C19 0.0260(11) 0.0826(19) 0.0551(15) -0.0377(14) -0.0032(10) 0.0094(11)
C20 0.0252(9) 0.0248(9) 0.0269(9) -0.0024(7) 0.0038(7) -0.0023(7)
C21 0.0338(11) 0.0259(9) 0.0376(11) -0.0046(8) 0.0034(8) 0.0017(8)
C22 0.0362(11) 0.0289(10) 0.0434(12) -0.0149(9) 0.0085(9) -0.0028(8)
C23 0.0364(11) 0.0345(11) 0.0293(10) -0.0123(8) 0.0049(8) -0.0078(8)
C24 0.0274(9) 0.0272(9) 0.0246(9) -0.0048(7) 0.0032(7) -0.0079(7)
C25 0.0393(12) 0.0483(13) 0.0219(9) -0.0042(9) -0.0014(8) -0.0140(9)
C26 0.0248(9) 0.0292(9) 0.0205(8) 0.0009(7) 0.0003(6) -0.0002(7)
C27 0.0238(9) 0.0282(9) 0.0214(8) -0.0004(7) 0.0016(7) -0.0009(7)
C28 0.0258(9) 0.0275(9) 0.0194(8) -0.0006(7) 0.0009(6) -0.0022(7)
C29 0.0235(9) 0.0395(11) 0.0257(9) 0.0018(8) -0.0012(7) -0.0032(8)
C30 0.0260(10) 0.0452(12) 0.0291(10) 0.0001(9) 0.0035(7) -0.0098(8)
C31 0.0336(11) 0.0388(11) 0.0285(10) 0.0059(8) 0.0044(8) -0.0069(8)
C32 0.0310(10) 0.0350(10) 0.0266(9) 0.0056(8) 0.0002(7) 0.0009(8)

loop_
_atom_type_symbol
_atom_type_description
_atom_type_scat_dispersion_real
_atom_type_scat_dispersion_imag
_atom_type_scat_source
C C 0.0033 0.0016 'International Tables Vol C Tables 4.2.6.8 and 6.1.1.4'
H H 0.0000 0.0000 'International Tables Vol C Tables 4.2.6.8 and 6.1.1.4'
N N 0.0061 0.0033 'International Tables Vol C Tables 4.2.6.8 and 6.1.1.4'
O O 0.0106 0.0060 'International Tables Vol C Tables 4.2.6.8 and 6.1.1.4'
S S 0.1246 0.1234 'International Tables Vol C Tables 4.2.6.8 and 6.1.1.4'

loop_
_geom_angle_atom_site_label_1
_geom_angle_atom_site_label_2
_geom_angle_atom_site_label_3
_geom_angle
O1 S1 N8 110.75(8)
O1 S1 C28 109.37(9)
O2 S1 O1 118.91(9)
O2 S1 N8 109.44(8)
O2 S1 C28 112.89(9)
N8 S1 C28 92.31(8)
C1 N1 C25 117.16(16)
C24 N1 C1 115.50(15)
C24 N1 C25 120.97(16)
C5 N2 C7 114.59(15)
C8 N2 C5 117.65(14)
C8 N2 C7 118.19(15)
C8 N3 C12 118.34(16)
C12 N4 C13 120.37(16)
C12 N4 C14 119.49(15)
C14 N4 C13 118.56(15)
C18 N5 C14 117.89(16)
C18 N6 C19 116.88(16)
C18 N6 C20 117.11(15)
C20 N6 C19 113.87(16)
C20 N7 C24 118.68(16)
C6 N8 S1 123.19(11)
C26 N8 S1 114.30(12)
C26 N8 C6 120.71(14)
C2 C1 N1 120.32(17)
C2 C1 C6 119.20(17)
C6 C1 N1 120.42(16)
C1 C2 H2 119.6
C3 C2 C1 120.72(18)
C3 C2 H2 119.6
C2 C3 H3 120.0
C2 C3 C4 119.95(17)
C4 C3 H3 120.0
C3 C4 H4 119.7
C3 C4 C5 120.65(17)
C5 C4 H4 119.7
C4 C5 N2 120.28(16)
C4 C5 C6 119.26(17)
C6 C5 N2 120.42(15)
C1 C6 N8 119.95(16)
C5 C6 N8 119.80(15)
C5 C6 C1 120.18(16)
N2 C7 H7A 109.5
N2 C7 H7B 109.5
N2 C7 H7C 109.5
H7A C7 H7B 109.5
H7A C7 H7C 109.5
H7B C7 H7C 109.5
N3 C8 N2 115.82(16)
N3 C8 C9 123.04(17)
C9 C8 N2 121.12(17)
C8 C9 H9 121.3
C10 C9 C8 117.33(18)
C10 C9 H9 121.3
C9 C10 H10 119.4
C9 C10 C11 121.12(18)
C11 C10 H10 119.4
C10 C11 H11 121.3
C10 C11 C12 117.30(18)
C12 C11 H11 121.3
N3 C12 N4 116.06(16)
N3 C12 C11 122.80(17)
N4 C12 C11 121.13(17)
N4 C13 H13A 109.5
N4 C13 H13B 109.5
N4 C13 H13C 109.5
H13A C13 H13B 109.5
H13A C13 H13C 109.5
H13B C13 H13C 109.5
N5 C14 N4 115.81(16)
N5 C14 C15 123.39(17)
C15 C14 N4 120.80(17)
C14 C15 H15 120.9
C14 C15 C16 118.25(17)
C16 C15 H15 120.9
C15 C16 H16 120.4
C17 C16 C15 119.18(18)
C17 C16 H16 120.4
C16 C17 H17 120.7
C16 C17 C18 118.50(18)
C18 C17 H17 120.7
N5 C18 N6 118.19(16)
N5 C18 C17 122.68(16)
C17 C18 N6 118.98(17)
N6 C19 H19A 109.5
N6 C19 H19B 109.5
N6 C19 H19C 109.5
H19A C19 H19B 109.5
H19A C19 H19C 109.5
H19B C19 H19C 109.5
N7 C20 N6 116.10(16)
N7 C20 C21 123.49(18)
C21 C20 N6 120.38(17)
C20 C21 H21 121.4
C22 C21 C20 117.28(19)
C22 C21 H21 121.4
C21 C22 H22 119.5
C23 C22 C21 120.94(18)
C23 C22 H22 119.5
C22 C23 H23 121.3
C22 C23 C24 117.39(18)
C24 C23 H23 121.3
N1 C24 C23 123.45(17)
N7 C24 N1 114.27(16)
N7 C24 C23 122.20(18)
N1 C25 H25A 109.5
N1 C25 H25B 109.5
N1 C25 H25C 109.5
H25A C25 H25B 109.5
H25A C25 H25C 109.5
H25B C25 H25C 109.5
O3 C26 N8 124.02(17)
O3 C26 C27 126.47(17)
N8 C26 C27 109.50(15)
C28 C27 C26 113.27(16)
C28 C27 C32 119.79(17)
C32 C27 C26 126.95(17)
C27 C28 S1 110.56(14)
C29 C28 S1 126.62(15)
C29 C28 C27 122.73(17)
C28 C29 H29 121.5
C28 C29 C30 117.05(18)
C30 C29 H29 121.5
C29 C30 H30 119.4
C29 C30 C31 121.12(18)
C31 C30 H30 119.4
C30 C31 H31 119.6
C32 C31 C30 120.73(18)
C32 C31 H31 119.6
C27 C32 H32 120.7
C31 C32 C27 118.57(18)
C31 C32 H32 120.7

loop_
_geom_bond_atom_site_label_1
_geom_bond_atom_site_label_2
_geom_bond_distance
S1 O1 1.4261(15)
S1 O2 1.4245(14)
S1 N8 1.7005(15)
S1 C28 1.7622(18)
O3 C26 1.208(2)
N1 C1 1.433(2)
N1 C24 1.387(3)
N1 C25 1.459(2)
N2 C5 1.431(2)
N2 C7 1.464(2)
N2 C8 1.398(2)
N3 C8 1.340(2)
N3 C12 1.340(2)
N4 C12 1.381(2)
N4 C13 1.456(2)
N4 C14 1.425(2)
N5 C14 1.341(2)
N5 C18 1.330(2)
N6 C18 1.406(2)
N6 C19 1.459(3)
N6 C20 1.422(2)
N7 C20 1.330(2)
N7 C24 1.341(2)
N8 C6 1.440(2)
N8 C26 1.393(2)
C1 C2 1.390(3)
C1 C6 1.399(2)
C2 H2 0.9300
C2 C3 1.381(3)
C3 H3 0.9300
C3 C4 1.382(3)
C4 H4 0.9300
C4 C5 1.390(2)
C5 C6 1.398(2)
C7 H7A 0.9600
C7 H7B 0.9600
C7 H7C 0.9600
C8 C9 1.397(3)
C9 H9 0.9300
C9 C10 1.380(3)
C10 H10 0.9300
C10 C11 1.380(3)
C11 H11 0.9300
C11 C12 1.403(3)
C13 H13A 0.9600
C13 H13B 0.9600
C13 H13C 0.9600
C14 C15 1.380(3)
C15 H15 0.9300
C15 C16 1.390(3)
C16 H16 0.9300
C16 C17 1.376(3)
C17 H17 0.9300
C17 C18 1.402(3)
C19 H19A 0.9600
C19 H19B 0.9600
C19 H19C 0.9600
C20 C21 1.386(3)
C21 H21 0.9300
C21 C22 1.382(3)
C22 H22 0.9300
C22 C23 1.382(3)
C23 H23 0.9300
C23 C24 1.404(3)
C25 H25A 0.9600
C25 H25B 0.9600
C25 H25C 0.9600
C26 C27 1.486(2)
C27 C28 1.382(3)
C27 C32 1.388(3)
C28 C29 1.382(3)
C29 H29 0.9300
C29 C30 1.390(3)
C30 H30 0.9300
C30 C31 1.393(3)
C31 H31 0.9300
C31 C32 1.387(3)
C32 H32 0.9300

loop_
_geom_torsion_atom_site_label_1
_geom_torsion_atom_site_label_2
_geom_torsion_atom_site_label_3
_geom_torsion_atom_site_label_4
_geom_torsion
S1 N8 C6 C1 94.92(18)
S1 N8 C6 C5 -87.97(19)
S1 N8 C26 O3 179.83(16)
S1 N8 C26 C27 0.61(19)
S1 C28 C29 C30 -177.39(15)
O1 S1 N8 C6 -85.02(15)
O1 S1 N8 C26 110.17(14)
O1 S1 C28 C27 -110.85(14)
O1 S1 C28 C29 65.83(19)
O2 S1 N8 C6 47.97(16)
O2 S1 N8 C26 -116.84(14)
O2 S1 C28 C27 114.36(14)
O2 S1 C28 C29 -68.97(19)
O3 C26 C27 C28 -178.15(19)
O3 C26 C27 C32 2.1(3)
N1 C1 C2 C3 -175.74(17)
N1 C1 C6 N8 -7.9(2)
N1 C1 C6 C5 175.00(15)
N2 C5 C6 N8 1.8(2)
N2 C5 C6 C1 178.95(15)
N2 C8 C9 C10 176.11(17)
N3 C8 C9 C10 -2.5(3)
N4 C14 C15 C16 -177.60(17)
N5 C14 C15 C16 3.3(3)
N6 C20 C21 C22 176.42(18)
N7 C20 C21 C22 -1.2(3)
N8 S1 C28 C27 2.11(14)
N8 S1 C28 C29 178.79(18)
N8 C26 C27 C28 1.0(2)
N8 C26 C27 C32 -178.72(18)
C1 N1 C24 N7 13.9(2)
C1 N1 C24 C23 -169.26(17)
C1 C2 C3 C4 0.2(3)
C2 C1 C6 N8 174.91(16)
C2 C1 C6 C5 -2.2(3)
C2 C3 C4 C5 -1.1(3)
C3 C4 C5 N2 -177.29(16)
C3 C4 C5 C6 0.4(3)
C4 C5 C6 N8 -175.81(15)
C4 C5 C6 C1 1.3(2)
C5 N2 C8 N3 -12.4(2)
C5 N2 C8 C9 168.83(16)
C6 N8 C26 O3 14.6(3)
C6 N8 C26 C27 -164.61(15)
C6 C1 C2 C3 1.5(3)
C7 N2 C5 C4 82.0(2)
C7 N2 C5 C6 -95.7(2)
C7 N2 C8 N3 -156.90(16)
C7 N2 C8 C9 24.4(3)
C8 N2 C5 C4 -63.7(2)
C8 N2 C5 C6 118.63(18)
C8 N3 C12 N4 -177.89(15)
C8 N3 C12 C11 1.0(3)
C8 C9 C10 C11 1.4(3)
C9 C10 C11 C12 0.7(3)
C10 C11 C12 N3 -2.0(3)
C10 C11 C12 N4 176.83(17)
C12 N3 C8 N2 -177.36(15)
C12 N3 C8 C9 1.3(3)
C12 N4 C14 N5 -77.6(2)
C12 N4 C14 C15 103.2(2)
C13 N4 C12 N3 160.13(16)
C13 N4 C12 C11 -18.8(3)
C13 N4 C14 N5 116.72(18)
C13 N4 C14 C15 -62.5(2)
C14 N4 C12 N3 -5.3(2)
C14 N4 C12 C11 175.78(17)
C14 N5 C18 N6 176.97(15)
C14 N5 C18 C17 1.3(2)
C14 C15 C16 C17 -0.7(3)
C15 C16 C17 C18 -1.4(3)
C16 C17 C18 N5 1.1(3)
C16 C17 C18 N6 -174.51(17)
C18 N5 C14 N4 177.28(15)
C18 N5 C14 C15 -3.6(3)
C18 N6 C20 N7 -32.4(2)
C18 N6 C20 C21 149.85(18)
C19 N6 C18 N5 -13.0(3)
C19 N6 C18 C17 162.8(2)
C19 N6 C20 N7 109.1(2)
C19 N6 C20 C21 -68.7(3)
C20 N6 C18 N5 127.29(17)
C20 N6 C18 C17 -56.9(2)
C20 N7 C24 N1 174.76(16)
C20 N7 C24 C23 -2.1(3)
C20 C21 C22 C23 0.5(3)
C21 C22 C23 C24 -0.7(3)
C22 C23 C24 N1 -175.08(18)
C22 C23 C24 N7 1.5(3)
C24 N1 C1 C2 81.7(2)
C24 N1 C1 C6 -95.5(2)
C24 N7 C20 N6 -175.74(16)
C24 N7 C20 C21 2.0(3)
C25 N1 C1 C2 -70.6(2)
C25 N1 C1 C6 112.24(19)
C25 N1 C24 N7 165.10(17)
C25 N1 C24 C23 -18.1(3)
C26 N8 C6 C1 -101.2(2)
C26 N8 C6 C5 75.9(2)
C26 C27 C28 S1 -2.1(2)
C26 C27 C28 C29 -178.97(17)
C26 C27 C32 C31 -179.91(18)
C27 C28 C29 C30 -1.1(3)
C28 S1 N8 C6 163.25(15)
C28 S1 N8 C26 -1.56(14)
C28 C27 C32 C31 0.3(3)
C28 C29 C30 C31 0.2(3)
C29 C30 C31 C32 0.9(3)
C30 C31 C32 C27 -1.2(3)
C32 C27 C28 S1 177.63(15)
C32 C27 C28 C29 0.8(3)
